data_7037488
loop_
_publ_author_name
'Pushkarevsky, Nikolay A.'
'Ogienko, Mikhail A.'
'Smolentsev, Anton I.'
'Novozhilov, Igor N.'
'Witt, Alexander'
'Khusniyarov, Marat M.'
'Cherkasov, Vladimir K.'
'Konchenko, Sergey N.'

_publ_section_title
;
 Cooperative reduction by Ln(2+) and Cp*(-) ions: synthesis and properties
 of Sm, Eu, and Yb complexes with 3,6-di-tert-butyl-o-benzoquinone.
;
_journal_issue 3
_journal_name_full 'Dalton transactions (Cambridge, England : 2003)'
_journal_page_first 1269
_journal_page_last 1278
_journal_paper_doi 10.1039/c5dt03573b
_journal_volume 45
_journal_year 2016
_chemical_formula_moiety 'C44 H72 Mg2 O8, C4 H8 O'
_chemical_formula_sum 'C48 H80 Mg2 O9'
_chemical_formula_weight 849.74
_chemical_name_systematic
; 
 ? 
;
_space_group_IT_number 14
_symmetry_cell_setting monoclinic
_symmetry_space_group_name_Hall '-P 2ybc'
_symmetry_space_group_name_H-M 'P 1 21/c 1'
_atom_sites_solution_hydrogens geom
_atom_sites_solution_primary direct
_atom_sites_solution_secondary difmap
_audit_creation_method SHELXL-97
_audit_update_record
;
2015-06-28 deposited with the CCDC.
2015-11-30 downloaded from the CCDC.
;
_cell_angle_alpha 90.00
_cell_angle_beta 95.7500(10)
_cell_angle_gamma 90.00
_cell_formula_units_Z 4
_cell_length_a 21.0570(8)
_cell_length_b 12.0413(5)
_cell_length_c 19.0031(6)
_cell_measurement_reflns_used 6735
_cell_measurement_temperature 150(2)
_cell_measurement_theta_max 24.94
_cell_measurement_theta_min 2.27
_cell_volume 4794.1(3)
_computing_cell_refinement 'SAINT (Bruker, 2004)'
_computing_data_collection 'APEX2 (Bruker, 2004)'
_computing_data_reduction 'SAINT (Bruker, 2004)'
_computing_molecular_graphics 'SHELXTL (Bruker, 2004)'
_computing_publication_material 'SHELXTL (Bruker, 2004)'
_computing_structure_refinement 'SHELXTL (Bruker, 2004)'
_computing_structure_solution 'SHELXTL (Bruker, 2004)'
_diffrn_ambient_temperature 150(2)
_diffrn_detector_area_resol_mean 25
_diffrn_measured_fraction_theta_full 0.998
_diffrn_measured_fraction_theta_max 0.994
_diffrn_measurement_device_type 'Bruker Nonius X8Apex CCD area-detector'
_diffrn_measurement_method '\f and \w scans'
_diffrn_radiation_monochromator graphite
_diffrn_radiation_source 'fine-focus sealed tube'
_diffrn_radiation_type MoK\a
_diffrn_radiation_wavelength 0.71073
_diffrn_reflns_av_R_equivalents 0.0522
_diffrn_reflns_av_sigmaI/netI 0.0667
_diffrn_reflns_limit_h_max 26
_diffrn_reflns_limit_h_min -27
_diffrn_reflns_limit_k_max 15
_diffrn_reflns_limit_k_min -15
_diffrn_reflns_limit_l_max 24
_diffrn_reflns_limit_l_min -12
_diffrn_reflns_number 36354
_diffrn_reflns_theta_full 25.25
_diffrn_reflns_theta_max 27.51
_diffrn_reflns_theta_min 1.94
_exptl_absorpt_coefficient_mu 0.102
_exptl_absorpt_correction_T_max 0.9818
_exptl_absorpt_correction_T_min 0.9720
_exptl_absorpt_correction_type multi-scan
_exptl_absorpt_process_details 'SADABS (Bruker, 2004)'
_exptl_crystal_colour colourless
_exptl_crystal_density_diffrn 1.177
_exptl_crystal_density_method 'not measured'
_exptl_crystal_description block
_exptl_crystal_F_000 1856
_exptl_crystal_size_max 0.28
_exptl_crystal_size_mid 0.22
_exptl_crystal_size_min 0.18
_refine_diff_density_max 0.564
_refine_diff_density_min -0.421
_refine_diff_density_rms 0.054
_refine_ls_extinction_method none
_refine_ls_goodness_of_fit_ref 1.046
_refine_ls_hydrogen_treatment constr
_refine_ls_matrix_type full
_refine_ls_number_parameters 544
_refine_ls_number_reflns 10979
_refine_ls_number_restraints 0
_refine_ls_restrained_S_all 1.046
_refine_ls_R_factor_all 0.1039
_refine_ls_R_factor_gt 0.0541
_refine_ls_shift/su_max 0.000
_refine_ls_shift/su_mean 0.000
_refine_ls_structure_factor_coef Fsqd
_refine_ls_weighting_details 'calc w=1/[\s^2^(Fo^2^)+(0.0721P)^2^] where P=(Fo^2^+2Fc^2^)/3'
_refine_ls_weighting_scheme calc
_refine_ls_wR_factor_gt 0.1303
_refine_ls_wR_factor_ref 0.1438
_reflns_number_gt 6770
_reflns_number_total 10979
_reflns_threshold_expression >2sigma(I)
_cod_data_source_file c5dt03573b2.cif
_cod_data_source_block 1
_cod_depositor_comments
;
The following automatic conversions were performed:

'_symmetry_cell_setting' value 'Monoclinic' changed to 'monoclinic'
according to
/usr/data/users/saulius/crontab/automatic-downloads/rss-feeds/RSC/lib/dictionaries/cif_core.dic
dictionary named 'cif_core.dic' version 2.4.2 from 2011-04-26.

Automatic conversion script
Id: cif_fix_values 4268 2015-11-12 08:31:59Z antanas 

 Adding full bibliography for 7037485--7037488.cif.
;
_cod_original_sg_symbol_H-M 'P 21/c'
_cod_database_code 7037488

loop_
_symmetry_equiv_pos_as_xyz
'x, y, z'
'-x, y+1/2, -z+1/2'
'-x, -y, -z'
'x, -y-1/2, z-1/2'

loop_
_atom_site_label
_atom_site_type_symbol
_atom_site_fract_x
_atom_site_fract_y
_atom_site_fract_z
_atom_site_U_iso_or_equiv
_atom_site_adp_type
_atom_site_occupancy
_atom_site_symmetry_multiplicity
_atom_site_calc_flag
_atom_site_refinement_flags
Mg1 Mg 0.19792(3) 0.47935(6) 0.19253(3) 0.01824(16) Uani 1 1 d .
Mg2 Mg 0.25307(3) 0.69393(6) 0.21834(3) 0.01893(16) Uani 1 1 d .
O11 O 0.26277(6) 0.42590(12) 0.13542(7) 0.0225(3) Uani 1 1 d .
C11 C 0.32067(9) 0.41987(16) 0.17165(10) 0.0179(4) Uani 1 1 d .
O12 O 0.27870(6) 0.54332(11) 0.25101(7) 0.0184(3) Uani 1 1 d .
C12 C 0.37093(9) 0.35809(17) 0.14736(11) 0.0211(4) Uani 1 1 d .
C13 C 0.42817(9) 0.35456(18) 0.19148(11) 0.0249(5) Uani 1 1 d .
H13 H 0.4631 0.3137 0.1766 0.030 Uiso 1 1 calc R
C14 C 0.43576(9) 0.40839(18) 0.25599(11) 0.0245(5) Uani 1 1 d .
H14 H 0.4754 0.4018 0.2844 0.029 Uiso 1 1 calc R
C15 C 0.38704(9) 0.47250(16) 0.28120(11) 0.0197(4) Uani 1 1 d .
C16 C 0.32992(9) 0.48033(16) 0.23659(10) 0.0163(4) Uani 1 1 d .
O21 O 0.16245(6) 0.62343(11) 0.21720(7) 0.0189(3) Uani 1 1 d .
C21 C 0.11972(9) 0.69396(16) 0.18131(10) 0.0165(4) Uani 1 1 d .
O22 O 0.21094(6) 0.76919(12) 0.13654(7) 0.0221(3) Uani 1 1 d .
C22 C 0.05370(9) 0.69439(17) 0.18845(10) 0.0180(4) Uani 1 1 d .
C23 C 0.01696(9) 0.76950(17) 0.14551(11) 0.0228(5) Uani 1 1 d .
H23 H -0.0280 0.7697 0.1469 0.027 Uiso 1 1 calc R
C24 C 0.04343(9) 0.84345(17) 0.10111(11) 0.0228(5) Uani 1 1 d .
H24 H 0.0161 0.8926 0.0732 0.027 Uiso 1 1 calc R
C25 C 0.10885(9) 0.84831(17) 0.09588(10) 0.0192(4) Uani 1 1 d .
C26 C 0.14743(9) 0.77202(16) 0.13661(10) 0.0179(4) Uani 1 1 d .
O31 O 0.12799(6) 0.43942(12) 0.11188(7) 0.0248(3) Uani 1 1 d .
C31 C 0.11814(14) 0.5101(2) 0.05027(13) 0.0473(7) Uani 1 1 d .
H31A H 0.1586 0.5466 0.0411 0.057 Uiso 1 1 calc R
H31B H 0.0862 0.5682 0.0575 0.057 Uiso 1 1 calc R
C32 C 0.0953(2) 0.4387(3) -0.00920(15) 0.0823(12) Uani 1 1 d .
H32A H 0.1302 0.4223 -0.0389 0.099 Uiso 1 1 calc R
H32B H 0.0600 0.4750 -0.0390 0.099 Uiso 1 1 calc R
C33 C 0.0728(2) 0.3354(3) 0.02266(17) 0.0823(12) Uani 1 1 d .
H33A H 0.0268 0.3404 0.0289 0.099 Uiso 1 1 calc R
H33B H 0.0799 0.2703 -0.0074 0.099 Uiso 1 1 calc R
C34 C 0.11144(13) 0.3268(2) 0.09171(13) 0.0412(6) Uani 1 1 d .
H34A H 0.0865 0.2915 0.1272 0.049 Uiso 1 1 calc R
H34B H 0.1503 0.2821 0.0875 0.049 Uiso 1 1 calc R
O41 O 0.17969(6) 0.35284(11) 0.25932(7) 0.0239(3) Uani 1 1 d .
C41 C 0.21602(10) 0.24968(18) 0.25787(12) 0.0277(5) Uani 1 1 d .
H41A H 0.2456 0.2523 0.2206 0.033 Uiso 1 1 calc R
H41B H 0.1871 0.1852 0.2490 0.033 Uiso 1 1 calc R
C42 C 0.25210(11) 0.2423(2) 0.32968(13) 0.0364(6) Uani 1 1 d .
H42A H 0.2912 0.2884 0.3328 0.044 Uiso 1 1 calc R
H42B H 0.2638 0.1646 0.3420 0.044 Uiso 1 1 calc R
C43 C 0.20387(12) 0.2876(2) 0.37700(13) 0.0399(6) Uani 1 1 d .
H43A H 0.1727 0.2298 0.3874 0.048 Uiso 1 1 calc R
H43B H 0.2254 0.3162 0.4221 0.048 Uiso 1 1 calc R
C44 C 0.17180(10) 0.38048(19) 0.33298(11) 0.0277(5) Uani 1 1 d .
H44A H 0.1260 0.3851 0.3402 0.033 Uiso 1 1 calc R
H44B H 0.1922 0.4526 0.3460 0.033 Uiso 1 1 calc R
O51 O 0.25073(7) 0.80689(12) 0.29796(7) 0.0264(3) Uani 1 1 d .
C51 C 0.24706(16) 0.7780(2) 0.37055(13) 0.0562(8) Uani 1 1 d .
H51A H 0.2900 0.7603 0.3941 0.067 Uiso 1 1 calc R
H51B H 0.2189 0.7128 0.3743 0.067 Uiso 1 1 calc R
C52 C 0.2200(2) 0.8780(3) 0.40337(18) 0.1089(18) Uani 1 1 d .
H52A H 0.1911 0.8556 0.4388 0.131 Uiso 1 1 calc R
H52B H 0.2547 0.9244 0.4270 0.131 Uiso 1 1 calc R
C53 C 0.18635(19) 0.9370(3) 0.34779(19) 0.0805(12) Uani 1 1 d .
H53A H 0.1868 1.0175 0.3583 0.097 Uiso 1 1 calc R
H53B H 0.1414 0.9116 0.3407 0.097 Uiso 1 1 calc R
C54 C 0.21917(13) 0.9142(2) 0.28390(13) 0.0420(6) Uani 1 1 d .
H54A H 0.1881 0.9101 0.2413 0.050 Uiso 1 1 calc R
H54B H 0.2508 0.9729 0.2768 0.050 Uiso 1 1 calc R
O61 O 0.34036(6) 0.73246(12) 0.18016(8) 0.0266(3) Uani 1 1 d .
C61 C 0.35332(11) 0.6740(2) 0.11603(13) 0.0376(6) Uani 1 1 d .
H61A H 0.3137 0.6405 0.0927 0.045 Uiso 1 1 calc R
H61B H 0.3851 0.6144 0.1272 0.045 Uiso 1 1 calc R
C62 C 0.37913(15) 0.7605(2) 0.06858(15) 0.0556(8) Uani 1 1 d .
H62A H 0.4258 0.7518 0.0677 0.067 Uiso 1 1 calc R
H62B H 0.3584 0.7539 0.0197 0.067 Uiso 1 1 calc R
C63 C 0.36394(14) 0.8693(2) 0.09989(15) 0.0522(7) Uani 1 1 d .
H63A H 0.3971 0.9252 0.0923 0.063 Uiso 1 1 calc R
H63B H 0.3220 0.8972 0.0790 0.063 Uiso 1 1 calc R
C64 C 0.36276(12) 0.8451(2) 0.17590(14) 0.0427(6) Uani 1 1 d .
H64A H 0.4060 0.8527 0.2011 0.051 Uiso 1 1 calc R
H64B H 0.3337 0.8969 0.1973 0.051 Uiso 1 1 calc R
O71 O 0.36762(8) 0.03176(15) 0.32112(11) 0.0519(5) Uani 1 1 d .
C71 C 0.40329(13) 0.1078(3) 0.28418(16) 0.0547(8) Uani 1 1 d .
H71A H 0.3775 0.1748 0.2709 0.066 Uiso 1 1 calc R
H71B H 0.4162 0.0733 0.2405 0.066 Uiso 1 1 calc R
C72 C 0.46027(16) 0.1379(3) 0.33256(19) 0.0778(11) Uani 1 1 d .
H72A H 0.4544 0.2113 0.3544 0.093 Uiso 1 1 calc R
H72B H 0.4987 0.1408 0.3065 0.093 Uiso 1 1 calc R
C73 C 0.46712(12) 0.0492(2) 0.38784(14) 0.0434(6) Uani 1 1 d .
H73A H 0.4631 0.0804 0.4354 0.052 Uiso 1 1 calc R
H73B H 0.5088 0.0111 0.3882 0.052 Uiso 1 1 calc R
C74 C 0.41271(13) -0.0294(2) 0.36574(15) 0.0468(7) Uani 1 1 d .
H74A H 0.4283 -0.0939 0.3401 0.056 Uiso 1 1 calc R
H74B H 0.3932 -0.0568 0.4077 0.056 Uiso 1 1 calc R
C121 C 0.36281(10) 0.29969(19) 0.07542(11) 0.0275(5) Uani 1 1 d .
C122 C 0.34287(11) 0.3838(2) 0.01699(12) 0.0378(6) Uani 1 1 d .
H12A H 0.3020 0.4173 0.0256 0.057 Uiso 1 1 calc R
H12B H 0.3384 0.3459 -0.0289 0.057 Uiso 1 1 calc R
H12C H 0.3754 0.4419 0.0168 0.057 Uiso 1 1 calc R
C123 C 0.31177(11) 0.2087(2) 0.07620(13) 0.0376(6) Uani 1 1 d .
H12D H 0.3249 0.1547 0.1134 0.056 Uiso 1 1 calc R
H12E H 0.3069 0.1710 0.0303 0.056 Uiso 1 1 calc R
H12F H 0.2710 0.2422 0.0854 0.056 Uiso 1 1 calc R
C124 C 0.42474(11) 0.2435(2) 0.05758(14) 0.0412(6) Uani 1 1 d .
H12G H 0.4583 0.2996 0.0563 0.062 Uiso 1 1 calc R
H12H H 0.4174 0.2073 0.0113 0.062 Uiso 1 1 calc R
H12I H 0.4380 0.1879 0.0938 0.062 Uiso 1 1 calc R
C151 C 0.39783(9) 0.53139(17) 0.35309(11) 0.0225(5) Uani 1 1 d .
C152 C 0.40427(10) 0.65694(18) 0.34186(12) 0.0292(5) Uani 1 1 d .
H15A H 0.4390 0.6712 0.3124 0.044 Uiso 1 1 calc R
H15B H 0.4137 0.6936 0.3877 0.044 Uiso 1 1 calc R
H15C H 0.3642 0.6862 0.3183 0.044 Uiso 1 1 calc R
C153 C 0.34294(10) 0.5072(2) 0.39880(11) 0.0309(5) Uani 1 1 d .
H15D H 0.3024 0.5304 0.3733 0.046 Uiso 1 1 calc R
H15E H 0.3500 0.5484 0.4434 0.046 Uiso 1 1 calc R
H15F H 0.3415 0.4275 0.4088 0.046 Uiso 1 1 calc R
C154 C 0.45956(11) 0.4926(2) 0.39623(12) 0.0342(6) Uani 1 1 d .
H15G H 0.4577 0.4121 0.4037 0.051 Uiso 1 1 calc R
H15H H 0.4641 0.5305 0.4421 0.051 Uiso 1 1 calc R
H15I H 0.4963 0.5103 0.3704 0.051 Uiso 1 1 calc R
C221 C 0.02291(9) 0.62078(18) 0.24183(11) 0.0220(5) Uani 1 1 d .
C222 C 0.05581(11) 0.6407(2) 0.31647(12) 0.0346(6) Uani 1 1 d .
H22A H 0.1014 0.6238 0.3173 0.052 Uiso 1 1 calc R
H22B H 0.0366 0.5925 0.3501 0.052 Uiso 1 1 calc R
H22C H 0.0504 0.7185 0.3297 0.052 Uiso 1 1 calc R
C223 C 0.02637(10) 0.49728(18) 0.22282(12) 0.0301(5) Uani 1 1 d .
H22D H 0.0050 0.4852 0.1752 0.045 Uiso 1 1 calc R
H22E H 0.0051 0.4532 0.2570 0.045 Uiso 1 1 calc R
H22F H 0.0712 0.4745 0.2242 0.045 Uiso 1 1 calc R
C224 C -0.04818(10) 0.6471(2) 0.24399(12) 0.0339(6) Uani 1 1 d .
H22G H -0.0533 0.7262 0.2542 0.051 Uiso 1 1 calc R
H22H H -0.0652 0.6027 0.2810 0.051 Uiso 1 1 calc R
H22I H -0.0715 0.6293 0.1981 0.051 Uiso 1 1 calc R
C251 C 0.13892(10) 0.93474(18) 0.05016(11) 0.0260(5) Uani 1 1 d .
C252 C 0.18418(11) 1.0106(2) 0.09661(13) 0.0365(6) Uani 1 1 d .
H25A H 0.2039 1.0642 0.0667 0.055 Uiso 1 1 calc R
H25B H 0.2175 0.9656 0.1226 0.055 Uiso 1 1 calc R
H25C H 0.1601 1.0504 0.1302 0.055 Uiso 1 1 calc R
C253 C 0.17566(11) 0.8761(2) -0.00510(12) 0.0362(6) Uani 1 1 d .
H25D H 0.1458 0.8331 -0.0373 0.054 Uiso 1 1 calc R
H25E H 0.2076 0.8262 0.0189 0.054 Uiso 1 1 calc R
H25F H 0.1970 0.9317 -0.0322 0.054 Uiso 1 1 calc R
C254 C 0.08882(11) 1.0091(2) 0.01016(13) 0.0349(6) Uani 1 1 d .
H25G H 0.0582 0.9630 -0.0191 0.052 Uiso 1 1 calc R
H25H H 0.1098 1.0605 -0.0201 0.052 Uiso 1 1 calc R
H25I H 0.0663 1.0514 0.0441 0.052 Uiso 1 1 calc R

loop_
_atom_site_aniso_label
_atom_site_aniso_U_11
_atom_site_aniso_U_22
_atom_site_aniso_U_33
_atom_site_aniso_U_23
_atom_site_aniso_U_13
_atom_site_aniso_U_12
Mg1 0.0159(3) 0.0176(4) 0.0209(4) 0.0009(3) 0.0000(3) 0.0012(3)
Mg2 0.0164(3) 0.0173(4) 0.0228(4) 0.0014(3) 0.0008(3) 0.0008(3)
O11 0.0157(7) 0.0276(8) 0.0235(8) -0.0026(6) -0.0011(6) 0.0022(6)
C11 0.0159(9) 0.0151(10) 0.0224(11) 0.0042(8) 0.0011(8) 0.0004(8)
O12 0.0166(7) 0.0181(8) 0.0201(7) 0.0000(6) 0.0003(6) 0.0027(6)
C12 0.0201(10) 0.0173(11) 0.0261(12) -0.0016(8) 0.0040(9) -0.0011(9)
C13 0.0175(10) 0.0246(12) 0.0330(13) -0.0001(10) 0.0044(9) 0.0040(9)
C14 0.0157(10) 0.0267(12) 0.0304(12) 0.0018(10) -0.0014(9) 0.0024(9)
C15 0.0192(10) 0.0145(10) 0.0245(11) 0.0015(8) -0.0014(8) -0.0015(8)
C16 0.0162(9) 0.0139(10) 0.0189(10) 0.0038(8) 0.0022(8) 0.0007(8)
O21 0.0166(7) 0.0164(7) 0.0235(8) 0.0038(6) 0.0008(6) 0.0027(6)
C21 0.0180(9) 0.0119(10) 0.0191(10) -0.0013(8) -0.0010(8) 0.0038(8)
O22 0.0154(7) 0.0251(8) 0.0257(8) 0.0072(6) 0.0014(6) 0.0009(6)
C22 0.0178(9) 0.0172(11) 0.0187(11) -0.0025(8) 0.0006(8) 0.0013(8)
C23 0.0147(9) 0.0261(12) 0.0273(12) -0.0017(9) 0.0013(8) 0.0025(9)
C24 0.0227(10) 0.0219(11) 0.0228(11) 0.0022(9) -0.0028(8) 0.0061(9)
C25 0.0213(10) 0.0182(10) 0.0176(11) -0.0005(8) -0.0006(8) 0.0013(9)
C26 0.0175(9) 0.0167(11) 0.0193(11) -0.0014(8) 0.0014(8) 0.0008(8)
O31 0.0231(7) 0.0265(8) 0.0242(8) 0.0009(6) -0.0015(6) -0.0014(6)
C31 0.0683(18) 0.0412(16) 0.0293(14) 0.0090(12) -0.0108(13) -0.0090(14)
C32 0.165(4) 0.048(2) 0.0298(17) 0.0016(14) -0.012(2) -0.012(2)
C33 0.134(3) 0.048(2) 0.055(2) 0.0000(16) -0.041(2) -0.028(2)
C34 0.0535(16) 0.0289(14) 0.0383(15) -0.0022(11) -0.0108(12) -0.0075(12)
O41 0.0266(8) 0.0196(8) 0.0257(8) 0.0016(6) 0.0030(6) 0.0016(6)
C41 0.0288(11) 0.0179(11) 0.0363(14) 0.0013(10) 0.0030(10) 0.0048(9)
C42 0.0373(13) 0.0242(13) 0.0450(15) 0.0022(11) -0.0089(11) 0.0027(11)
C43 0.0536(16) 0.0365(15) 0.0276(14) 0.0055(11) -0.0063(11) 0.0009(12)
C44 0.0298(11) 0.0286(13) 0.0256(12) -0.0001(10) 0.0067(9) -0.0033(10)
O51 0.0320(8) 0.0198(8) 0.0272(8) -0.0001(6) 0.0026(6) 0.0031(7)
C51 0.090(2) 0.0519(19) 0.0286(15) 0.0037(13) 0.0173(14) 0.0328(17)
C52 0.214(5) 0.078(3) 0.044(2) 0.0151(18) 0.057(3) 0.088(3)
C53 0.114(3) 0.050(2) 0.084(3) 0.0049(18) 0.044(2) 0.041(2)
C54 0.0607(17) 0.0232(14) 0.0414(16) -0.0044(11) 0.0010(13) 0.0102(12)
O61 0.0217(7) 0.0293(9) 0.0291(9) 0.0030(7) 0.0033(6) -0.0036(6)
C61 0.0367(13) 0.0355(15) 0.0436(15) -0.0007(12) 0.0185(11) -0.0010(11)
C62 0.082(2) 0.0469(18) 0.0411(17) 0.0127(13) 0.0244(15) 0.0035(16)
C63 0.0611(18) 0.0403(17) 0.0561(19) 0.0097(14) 0.0104(14) -0.0128(14)
C64 0.0417(14) 0.0375(15) 0.0503(17) -0.0038(12) 0.0113(12) -0.0185(12)
O71 0.0365(10) 0.0425(12) 0.0766(14) 0.0055(10) 0.0057(9) -0.0068(9)
C71 0.0502(17) 0.0492(18) 0.064(2) 0.0065(15) 0.0023(15) -0.0102(14)
C72 0.075(2) 0.056(2) 0.096(3) 0.028(2) -0.025(2) -0.0284(18)
C73 0.0428(15) 0.0421(16) 0.0464(16) -0.0035(13) 0.0105(12) 0.0017(12)
C74 0.0502(16) 0.0335(15) 0.0599(19) -0.0020(13) 0.0210(14) -0.0022(13)
C121 0.0235(11) 0.0297(13) 0.0300(13) -0.0072(10) 0.0060(9) 0.0029(10)
C122 0.0385(13) 0.0480(16) 0.0279(13) -0.0034(11) 0.0077(10) 0.0031(12)
C123 0.0359(13) 0.0366(15) 0.0404(15) -0.0169(11) 0.0043(11) -0.0057(11)
C124 0.0346(13) 0.0487(16) 0.0413(15) -0.0161(12) 0.0090(11) 0.0082(12)
C151 0.0218(10) 0.0220(11) 0.0225(11) 0.0000(9) -0.0043(8) -0.0011(9)
C152 0.0300(12) 0.0243(12) 0.0316(13) -0.0045(10) -0.0054(10) -0.0028(10)
C153 0.0335(12) 0.0361(14) 0.0227(12) -0.0021(10) 0.0014(10) -0.0071(11)
C154 0.0337(13) 0.0340(14) 0.0317(13) -0.0007(10) -0.0116(10) 0.0014(11)
C221 0.0168(10) 0.0256(12) 0.0243(11) 0.0022(9) 0.0050(8) 0.0029(9)
C222 0.0320(12) 0.0460(16) 0.0261(13) 0.0033(11) 0.0047(10) -0.0031(11)
C223 0.0259(11) 0.0270(13) 0.0384(14) 0.0076(10) 0.0073(10) -0.0015(10)
C224 0.0230(11) 0.0412(15) 0.0394(15) 0.0075(11) 0.0121(10) 0.0042(10)
C251 0.0247(11) 0.0240(12) 0.0289(12) 0.0080(9) 0.0010(9) 0.0031(9)
C252 0.0353(13) 0.0269(13) 0.0466(15) 0.0102(11) 0.0002(11) -0.0072(11)
C253 0.0380(13) 0.0431(16) 0.0283(13) 0.0111(11) 0.0074(10) 0.0075(12)
C254 0.0355(13) 0.0316(14) 0.0371(14) 0.0152(11) 0.0019(11) 0.0040(11)

loop_
_atom_type_symbol
_atom_type_description
_atom_type_scat_dispersion_real
_atom_type_scat_dispersion_imag
_atom_type_scat_source
C C 0.0033 0.0016 'International Tables Vol C Tables 4.2.6.8 and 6.1.1.4'
H H 0.0000 0.0000 'International Tables Vol C Tables 4.2.6.8 and 6.1.1.4'
Mg Mg 0.0486 0.0363 'International Tables Vol C Tables 4.2.6.8 and 6.1.1.4'
O O 0.0106 0.0060 'International Tables Vol C Tables 4.2.6.8 and 6.1.1.4'

loop_
_geom_angle_atom_site_label_1
_geom_angle_atom_site_label_2
_geom_angle_atom_site_label_3
_geom_angle
O11 Mg1 O21 137.17(7)
O11 Mg1 O41 106.68(6)
O21 Mg1 O41 114.24(6)
O11 Mg1 O31 89.84(6)
O21 Mg1 O31 97.04(6)
O41 Mg1 O31 97.04(6)
O11 Mg1 O12 80.68(6)
O21 Mg1 O12 81.71(6)
O41 Mg1 O12 97.95(6)
O31 Mg1 O12 164.05(6)
O11 Mg1 Mg2 95.71(5)
O21 Mg1 Mg2 46.96(4)
O41 Mg1 Mg2 131.79(5)
O31 Mg1 Mg2 125.71(5)
O12 Mg1 Mg2 43.75(4)
O22 Mg2 O12 140.47(7)
O22 Mg2 O51 103.91(7)
O12 Mg2 O51 113.93(6)
O22 Mg2 O21 80.62(6)
O12 Mg2 O21 81.40(6)
O51 Mg2 O21 100.90(6)
O22 Mg2 O61 88.03(6)
O12 Mg2 O61 95.20(6)
O51 Mg2 O61 101.34(6)
O21 Mg2 O61 156.90(7)
O22 Mg2 Mg1 98.04(5)
O12 Mg2 Mg1 46.88(4)
O51 Mg2 Mg1 133.76(5)
O21 Mg2 Mg1 43.47(4)
O61 Mg2 Mg1 119.80(5)
C11 O11 Mg1 112.71(12)
O11 C11 C12 122.32(18)
O11 C11 C16 117.01(16)
C12 C11 C16 120.67(17)
C16 O12 Mg2 129.96(12)
C16 O12 Mg1 107.81(11)
Mg2 O12 Mg1 89.37(6)
C13 C12 C11 116.77(19)
C13 C12 C121 122.25(18)
C11 C12 C121 120.97(18)
C14 C13 C12 122.26(19)
C14 C13 H13 118.9
C12 C13 H13 118.9
C13 C14 C15 122.45(19)
C13 C14 H14 118.8
C15 C14 H14 118.8
C16 C15 C14 116.20(19)
C16 C15 C151 123.20(17)
C14 C15 C151 120.59(18)
O12 C16 C15 124.14(18)
O12 C16 C11 114.41(16)
C15 C16 C11 121.44(17)
C21 O21 Mg1 132.52(12)
C21 O21 Mg2 107.91(11)
Mg1 O21 Mg2 89.58(6)
O21 C21 C22 124.02(17)
O21 C21 C26 114.64(16)
C22 C21 C26 121.31(17)
C26 O22 Mg2 112.88(11)
C23 C22 C21 116.05(18)
C23 C22 C221 120.81(17)
C21 C22 C221 123.10(17)
C24 C23 C22 122.65(18)
C24 C23 H23 118.7
C22 C23 H23 118.7
C23 C24 C25 122.22(19)
C23 C24 H24 118.9
C25 C24 H24 118.9
C24 C25 C26 117.03(18)
C24 C25 C251 122.48(18)
C26 C25 C251 120.46(17)
O22 C26 C25 122.59(17)
O22 C26 C21 116.83(17)
C25 C26 C21 120.58(17)
C34 O31 C31 109.08(17)
C34 O31 Mg1 123.33(13)
C31 O31 Mg1 119.74(14)
O31 C31 C32 106.8(2)
O31 C31 H31A 110.4
C32 C31 H31A 110.4
O31 C31 H31B 110.4
C32 C31 H31B 110.4
H31A C31 H31B 108.6
C31 C32 C33 105.7(2)
C31 C32 H32A 110.6
C33 C32 H32A 110.6
C31 C32 H32B 110.6
C33 C32 H32B 110.6
H32A C32 H32B 108.7
C34 C33 C32 104.6(3)
C34 C33 H33A 110.8
C32 C33 H33A 110.8
C34 C33 H33B 110.8
C32 C33 H33B 110.8
H33A C33 H33B 108.9
O31 C34 C33 105.5(2)
O31 C34 H34A 110.6
C33 C34 H34A 110.6
O31 C34 H34B 110.6
C33 C34 H34B 110.6
H34A C34 H34B 108.8
C41 O41 C44 108.73(15)
C41 O41 Mg1 119.40(12)
C44 O41 Mg1 118.07(12)
O41 C41 C42 104.62(17)
O41 C41 H41A 110.8
C42 C41 H41A 110.8
O41 C41 H41B 110.8
C42 C41 H41B 110.8
H41A C41 H41B 108.9
C41 C42 C43 102.09(19)
C41 C42 H42A 111.4
C43 C42 H42A 111.4
C41 C42 H42B 111.4
C43 C42 H42B 111.4
H42A C42 H42B 109.2
C44 C43 C42 103.01(19)
C44 C43 H43A 111.2
C42 C43 H43A 111.2
C44 C43 H43B 111.2
C42 C43 H43B 111.2
H43A C43 H43B 109.1
O41 C44 C43 105.85(17)
O41 C44 H44A 110.6
C43 C44 H44A 110.6
O41 C44 H44B 110.6
C43 C44 H44B 110.6
H44A C44 H44B 108.7
C51 O51 C54 108.82(17)
C51 O51 Mg2 124.09(15)
C54 O51 Mg2 119.82(13)
O51 C51 C52 105.4(2)
O51 C51 H51A 110.7
C52 C51 H51A 110.7
O51 C51 H51B 110.7
C52 C51 H51B 110.7
H51A C51 H51B 108.8
C53 C52 C51 106.2(3)
C53 C52 H52A 110.5
C51 C52 H52A 110.5
C53 C52 H52B 110.5
C51 C52 H52B 110.5
H52A C52 H52B 108.7
C52 C53 C54 106.3(3)
C52 C53 H53A 110.5
C54 C53 H53A 110.5
C52 C53 H53B 110.5
C54 C53 H53B 110.5
H53A C53 H53B 108.7
O51 C54 C53 104.7(2)
O51 C54 H54A 110.8
C53 C54 H54A 110.8
O51 C54 H54B 110.8
C53 C54 H54B 110.8
H54A C54 H54B 108.9
C64 O61 C61 108.53(16)
C64 O61 Mg2 122.11(14)
C61 O61 Mg2 115.30(12)
O61 C61 C62 106.0(2)
O61 C61 H61A 110.5
C62 C61 H61A 110.5
O61 C61 H61B 110.5
C62 C61 H61B 110.5
H61A C61 H61B 108.7
C63 C62 C61 105.3(2)
C63 C62 H62A 110.7
C61 C62 H62A 110.7
C63 C62 H62B 110.7
C61 C62 H62B 110.7
H62A C62 H62B 108.8
C64 C63 C62 104.0(2)
C64 C63 H63A 110.9
C62 C63 H63A 110.9
C64 C63 H63B 110.9
C62 C63 H63B 110.9
H63A C63 H63B 109.0
O61 C64 C63 106.2(2)
O61 C64 H64A 110.5
C63 C64 H64A 110.5
O61 C64 H64B 110.5
C63 C64 H64B 110.5
H64A C64 H64B 108.7
C71 O71 C74 106.1(2)
O71 C71 C72 106.7(2)
O71 C71 H71A 110.4
C72 C71 H71A 110.4
O71 C71 H71B 110.4
C72 C71 H71B 110.4
H71A C71 H71B 108.6
C71 C72 C73 106.1(2)
C71 C72 H72A 110.5
C73 C72 H72A 110.5
C71 C72 H72B 110.5
C73 C72 H72B 110.5
H72A C72 H72B 108.7
C72 C73 C74 103.6(2)
C72 C73 H73A 111.0
C74 C73 H73A 111.0
C72 C73 H73B 111.0
C74 C73 H73B 111.0
H73A C73 H73B 109.0
O71 C74 C73 106.6(2)
O71 C74 H74A 110.4
C73 C74 H74A 110.4
O71 C74 H74B 110.4
C73 C74 H74B 110.4
H74A C74 H74B 108.6
C122 C121 C12 110.00(18)
C122 C121 C123 109.74(19)
C12 C121 C123 109.55(17)
C122 C121 C124 107.95(19)
C12 C121 C124 112.19(18)
C123 C121 C124 107.35(19)
C121 C122 H12A 109.5
C121 C122 H12B 109.5
H12A C122 H12B 109.5
C121 C122 H12C 109.5
H12A C122 H12C 109.5
H12B C122 H12C 109.5
C121 C123 H12D 109.5
C121 C123 H12E 109.5
H12D C123 H12E 109.5
C121 C123 H12F 109.5
H12D C123 H12F 109.5
H12E C123 H12F 109.5
C121 C124 H12G 109.5
C121 C124 H12H 109.5
H12G C124 H12H 109.5
C121 C124 H12I 109.5
H12G C124 H12I 109.5
H12H C124 H12I 109.5
C152 C151 C15 109.78(17)
C152 C151 C154 106.96(17)
C15 C151 C154 112.04(17)
C152 C151 C153 110.26(18)
C15 C151 C153 111.20(17)
C154 C151 C153 106.47(18)
C151 C152 H15A 109.5
C151 C152 H15B 109.5
H15A C152 H15B 109.5
C151 C152 H15C 109.5
H15A C152 H15C 109.5
H15B C152 H15C 109.5
C151 C153 H15D 109.5
C151 C153 H15E 109.5
H15D C153 H15E 109.5
C151 C153 H15F 109.5
H15D C153 H15F 109.5
H15E C153 H15F 109.5
C151 C154 H15G 109.5
C151 C154 H15H 109.5
H15G C154 H15H 109.5
C151 C154 H15I 109.5
H15G C154 H15I 109.5
H15H C154 H15I 109.5
C222 C221 C223 109.98(18)
C222 C221 C224 107.12(17)
C223 C221 C224 106.03(17)
C222 C221 C22 109.78(17)
C223 C221 C22 111.73(16)
C224 C221 C22 112.04(17)
C221 C222 H22A 109.5
C221 C222 H22B 109.5
H22A C222 H22B 109.5
C221 C222 H22C 109.5
H22A C222 H22C 109.5
H22B C222 H22C 109.5
C221 C223 H22D 109.5
C221 C223 H22E 109.5
H22D C223 H22E 109.5
C221 C223 H22F 109.5
H22D C223 H22F 109.5
H22E C223 H22F 109.5
C221 C224 H22G 109.5
C221 C224 H22H 109.5
H22G C224 H22H 109.5
C221 C224 H22I 109.5
H22G C224 H22I 109.5
H22H C224 H22I 109.5
C254 C251 C25 112.09(17)
C254 C251 C252 107.21(19)
C25 C251 C252 110.26(18)
C254 C251 C253 107.41(18)
C25 C251 C253 109.89(18)
C252 C251 C253 109.90(18)
C251 C252 H25A 109.5
C251 C252 H25B 109.5
H25A C252 H25B 109.5
C251 C252 H25C 109.5
H25A C252 H25C 109.5
H25B C252 H25C 109.5
C251 C253 H25D 109.5
C251 C253 H25E 109.5
H25D C253 H25E 109.5
C251 C253 H25F 109.5
H25D C253 H25F 109.5
H25E C253 H25F 109.5
C251 C254 H25G 109.5
C251 C254 H25H 109.5
H25G C254 H25H 109.5
C251 C254 H25I 109.5
H25G C254 H25I 109.5
H25H C254 H25I 109.5

loop_
_geom_bond_atom_site_label_1
_geom_bond_atom_site_label_2
_geom_bond_distance
Mg1 O11 1.9374(14)
Mg1 O21 1.9641(15)
Mg1 O41 2.0437(15)
Mg1 O31 2.0726(15)
Mg1 O12 2.0841(14)
Mg1 Mg2 2.8550(10)
Mg2 O22 1.9360(15)
Mg2 O12 1.9745(15)
Mg2 O51 2.0388(16)
Mg2 O21 2.0866(14)
Mg2 O61 2.0946(15)
O11 C11 1.341(2)
C11 C12 1.409(3)
C11 C16 1.429(3)
O12 C16 1.368(2)
C12 C13 1.398(3)
C12 C121 1.532(3)
C13 C14 1.382(3)
C13 H13 0.9500
C14 C15 1.406(3)
C14 H14 0.9500
C15 C16 1.404(3)
C15 C151 1.536(3)
O21 C21 1.369(2)
C21 C22 1.410(3)
C21 C26 1.430(3)
O22 C26 1.338(2)
C22 C23 1.399(3)
C22 C221 1.538(3)
C23 C24 1.382(3)
C23 H23 0.9500
C24 C25 1.392(3)
C24 H24 0.9500
C25 C26 1.406(3)
C25 C251 1.533(3)
O31 C34 1.443(3)
O31 C31 1.445(3)
C31 C32 1.462(4)
C31 H31A 0.9900
C31 H31B 0.9900
C32 C33 1.481(4)
C32 H32A 0.9900
C32 H32B 0.9900
C33 C34 1.476(4)
C33 H33A 0.9900
C33 H33B 0.9900
C34 H34A 0.9900
C34 H34B 0.9900
O41 C41 1.461(2)
O41 C44 1.464(2)
C41 C42 1.496(3)
C41 H41A 0.9900
C41 H41B 0.9900
C42 C43 1.523(3)
C42 H42A 0.9900
C42 H42B 0.9900
C43 C44 1.515(3)
C43 H43A 0.9900
C43 H43B 0.9900
C44 H44A 0.9900
C44 H44B 0.9900
O51 C51 1.432(3)
O51 C54 1.465(3)
C51 C52 1.495(4)
C51 H51A 0.9900
C51 H51B 0.9900
C52 C53 1.404(5)
C52 H52A 0.9900
C52 H52B 0.9900
C53 C54 1.482(4)
C53 H53A 0.9900
C53 H53B 0.9900
C54 H54A 0.9900
C54 H54B 0.9900
O61 C64 1.441(3)
O61 C61 1.456(3)
C61 C62 1.513(3)
C61 H61A 0.9900
C61 H61B 0.9900
C62 C63 1.487(4)
C62 H62A 0.9900
C62 H62B 0.9900
C63 C64 1.476(4)
C63 H63A 0.9900
C63 H63B 0.9900
C64 H64A 0.9900
C64 H64B 0.9900
O71 C71 1.415(3)
O71 C74 1.415(3)
C71 C72 1.481(4)
C71 H71A 0.9900
C71 H71B 0.9900
C72 C73 1.495(4)
C72 H72A 0.9900
C72 H72B 0.9900
C73 C74 1.512(4)
C73 H73A 0.9900
C73 H73B 0.9900
C74 H74A 0.9900
C74 H74B 0.9900
C121 C122 1.530(3)
C121 C123 1.536(3)
C121 C124 1.537(3)
C122 H12A 0.9800
C122 H12B 0.9800
C122 H12C 0.9800
C123 H12D 0.9800
C123 H12E 0.9800
C123 H12F 0.9800
C124 H12G 0.9800
C124 H12H 0.9800
C124 H12I 0.9800
C151 C152 1.535(3)
C151 C154 1.539(3)
C151 C153 1.541(3)
C152 H15A 0.9800
C152 H15B 0.9800
C152 H15C 0.9800
C153 H15D 0.9800
C153 H15E 0.9800
C153 H15F 0.9800
C154 H15G 0.9800
C154 H15H 0.9800
C154 H15I 0.9800
C221 C222 1.534(3)
C221 C223 1.534(3)
C221 C224 1.535(3)
C222 H22A 0.9800
C222 H22B 0.9800
C222 H22C 0.9800
C223 H22D 0.9800
C223 H22E 0.9800
C223 H22F 0.9800
C224 H22G 0.9800
C224 H22H 0.9800
C224 H22I 0.9800
C251 C254 1.527(3)
C251 C252 1.534(3)
C251 C253 1.537(3)
C252 H25A 0.9800
C252 H25B 0.9800
C252 H25C 0.9800
C253 H25D 0.9800
C253 H25E 0.9800
C253 H25F 0.9800
C254 H25G 0.9800
C254 H25H 0.9800
C254 H25I 0.9800
